data_1521055
loop_
_publ_author_name
'Frik, L.'
'Mewis, A.'

_publ_section_title
;
 Stapelvarianten aus Sr Pt Sb - und Ca Al2 Si2 - analogen Baubloecken
;
_journal_name_full 'Zeitschrift fuer Anorganische und Allgemeine Chemie'
_journal_page_first 126
_journal_page_last 130
_journal_volume 625
_journal_year 1999
_chemical_formula_sum 'Ca4 Cu3 P5 Zn2'
_chemical_name_systematic 'Ca4 Cu3 Zn2 P5'
_space_group_IT_number 194
_symmetry_space_group_name_Hall '-P 6c 2c'
_symmetry_space_group_name_H-M 'P 63/m m c'
_cell_angle_alpha 90
_cell_angle_beta 90
_cell_angle_gamma 120
_cell_formula_units_Z 2
_cell_length_a 4.041
_cell_length_b 4.041
_cell_length_c 37.06
_cell_volume 524.100
_citation_journal_id_ASTM ZAACAB
_cod_data_source_file Frik_ZAACAB_1999_795.cif
_cod_data_source_block Ca4Cu3P5Zn2
_cod_original_cell_volume 524.0995
_cod_database_code 1521055

loop_
_symmetry_equiv_pos_as_xyz
x,y,z
x-y,x,z+1/2
-y,x-y,z
-x,-y,z+1/2
-x+y,-x,z
y,-x+y,z+1/2
-y,-x,-z+1/2
x-y,-y,-z
x,x-y,-z+1/2
y,x,-z
-x+y,y,-z+1/2
-x,-x+y,-z
-x,-y,-z
-x+y,-x,-z-1/2
y,-x+y,-z
x,y,-z-1/2
x-y,x,-z
-y,x-y,-z-1/2
y,x,z-1/2
-x+y,y,z
-x,-x+y,z-1/2
-y,-x,z
x-y,-y,z-1/2
x,x-y,z

loop_
_atom_site_label
_atom_site_type_symbol
_atom_site_fract_x
_atom_site_fract_y
_atom_site_fract_z
_atom_site_occupancy
_atom_site_U_iso_or_equiv
P2 P-3 0.3333 0.6667 0.6446 1 0.0
Ca1 Ca+2 0 0 0.0911 1 0.0
Cu2 Cu+1 0.3333 0.6667 0.1439 1 0.0
Ca2 Ca+2 0 0 0.197 1 0.0
Cu1 Cu+1 0.3333 0.6667 0.75 1 0.0
P1 P-3 0.3333 0.6667 0.25 1 0.0
Zn1 Zn+2 0.3333 0.6667 0.5243 1 0.0
P3 P-3 0.3333 0.6667 0.0442 1 0.0
